data_7046293
loop_
_publ_author_name
'Castro-Ram\'irez, Rodrigo'
'Ortiz-Pastrana, Naytz\'e'
'Caballero, Ana B.'
'Zimmerman, Matthew T.'
'Stadelman, Bradley S.'
'Gaertner, Andrea A. E.'
'Brumaghim, Julia L.'
'Korrodi-Greg\'orio, Lu\'is'
'P\'erez-Tom\'as, Ricardo'
'Gamez, Patrick'
'Barba-Behrens, Norah'

_publ_section_title
;
 DNA interactions of non-chelating tinidazole-based coordination compounds
 and their structural, redox and cytotoxic properties.
;
_journal_issue 22
_journal_name_full 'Dalton transactions (Cambridge, England : 2003)'
_journal_page_first 7551
_journal_page_last 7560
_journal_paper_doi 10.1039/c8dt00716k
_journal_volume 47
_journal_year 2018
_chemical_formula_moiety 'C8 H13 Cu0.50 N4 O7 S'
_chemical_formula_sum 'C8 H13 Cu0.5 N4 O7 S'
_chemical_formula_weight 341.05
_chemical_name_systematic compound_9
_space_group_crystal_system monoclinic
_space_group_IT_number 14
_space_group_name_Hall '-P 2ybc'
_space_group_name_H-M_alt 'P 1 21/c 1'
_symmetry_space_group_name_Hall '-P 2ybc'
_symmetry_space_group_name_H-M 'P 1 21/c 1'
_atom_sites_solution_hydrogens geom
_atom_sites_solution_primary direct
_atom_sites_solution_secondary difmap
_audit_creation_method SHELXL-2014/7
_audit_update_record
;
2018-01-31 deposited with the CCDC.
2018-05-09 downloaded from the CCDC.
;
_cell_angle_alpha 90
_cell_angle_beta 90.376(5)
_cell_angle_gamma 90
_cell_formula_units_Z 4
_cell_length_a 7.2258(5)
_cell_length_b 10.8229(8)
_cell_length_c 16.4296(12)
_cell_measurement_reflns_used 837
_cell_measurement_temperature 298(2)
_cell_measurement_theta_max 21.15
_cell_measurement_theta_min 2.25
_cell_volume 1284.83(16)
_computing_cell_refinement 'APEX2 v2014.1-1(Bruker, 2014)'
_computing_data_collection 'APEX2 v2014.1-1(Bruker, 2014)'
_computing_data_reduction 'SAINT V8.34A (Bruker, 2014)'
_computing_molecular_graphics 'XP V 5.1 (Bruker, 1998)'
_computing_publication_material 'CIFTAB V 2013/2 (Sheldrick, 2013)'
_computing_structure_refinement 'SHELXL-2014/7 (Sheldrick, 2014)'
_computing_structure_solution 'SHELXS-2012 (Bruker, 2013)'
_diffrn_ambient_temperature 298(2)
_diffrn_detector_area_resol_mean 8.333
_diffrn_measured_fraction_theta_full 0.999
_diffrn_measured_fraction_theta_max 0.997
_diffrn_measurement_device_type 'Bruker Smart Apex CCD diffractometer 01-670-03'
_diffrn_measurement_method \w-scans
_diffrn_radiation_monochromator graphite
_diffrn_radiation_source 'fine-focus sealed tube'
_diffrn_radiation_type MoK\a
_diffrn_radiation_wavelength 0.71073
_diffrn_reflns_av_R_equivalents 0.0786
_diffrn_reflns_av_unetI/netI 0.0738
_diffrn_reflns_Laue_measured_fraction_full 0.999
_diffrn_reflns_Laue_measured_fraction_max 0.997
_diffrn_reflns_limit_h_max 9
_diffrn_reflns_limit_h_min -5
_diffrn_reflns_limit_k_max 14
_diffrn_reflns_limit_k_min -14
_diffrn_reflns_limit_l_max 21
_diffrn_reflns_limit_l_min -18
_diffrn_reflns_number 10970
_diffrn_reflns_point_group_measured_fraction_full 0.999
_diffrn_reflns_point_group_measured_fraction_max 0.997
_diffrn_reflns_theta_full 25.242
_diffrn_reflns_theta_max 27.525
_diffrn_reflns_theta_min 2.253
_exptl_absorpt_coefficient_mu 1.098
_exptl_absorpt_correction_T_max 0.7112
_exptl_absorpt_correction_T_min 0.4398
_exptl_absorpt_correction_type analytical
_exptl_absorpt_process_details '(Sheldrick, 2000)'
_exptl_crystal_colour blue
_exptl_crystal_density_diffrn 1.763
_exptl_crystal_density_meas ?
_exptl_crystal_density_method 'not measured'
_exptl_crystal_description prism
_exptl_crystal_F_000 702
_exptl_crystal_recrystallization_method 'Re-crystallisation from solvent'
_exptl_crystal_size_max 0.351
_exptl_crystal_size_mid 0.256
_exptl_crystal_size_min 0.148
_exptl_transmission_factor_max 0.7456
_exptl_transmission_factor_min 0.6124
_refine_diff_density_max 0.442
_refine_diff_density_min -0.542
_refine_diff_density_rms 0.102
_refine_ls_extinction_method none
_refine_ls_goodness_of_fit_ref 1.035
_refine_ls_hydrogen_treatment mixed
_refine_ls_matrix_type full
_refine_ls_number_parameters 189
_refine_ls_number_reflns 2953
_refine_ls_number_restraints 0
_refine_ls_restrained_S_all 1.035
_refine_ls_R_factor_all 0.0718
_refine_ls_R_factor_gt 0.0469
_refine_ls_shift/su_max 0.000
_refine_ls_shift/su_mean 0.000
_refine_ls_structure_factor_coef Fsqd
_refine_ls_weighting_details 'w=1/[\s^2^(Fo^2^)+(0.0380P)^2^+0.6603P] where P=(Fo^2^+2Fc^2^)/3'
_refine_ls_weighting_scheme calc
_refine_ls_wR_factor_gt 0.0955
_refine_ls_wR_factor_ref 0.1112
_reflns_Friedel_coverage 0.000
_reflns_number_gt 2184
_reflns_number_total 2953
_reflns_threshold_expression 'I > 2\s(I)'
_cod_data_source_file c8dt00716k2.cif
_cod_data_source_block 030XYZ16
_cod_depositor_comments
;
The following automatic conversions were performed:

'_exptl_crystal_density_meas' value 'not measured' was changed to '?'
- the value is perceived as not measured.

Automatic conversion script
Id: cif_fix_values 4973 2017-02-22 13:04:09Z antanas 

 Adding full bibliography for 7046290--7046293.cif.
;
_cod_original_formula_sum 'C8 H13 Cu0.50 N4 O7 S'
_cod_database_code 7046293
_shelx_shelxl_version_number 2014/7
_shelx_space_group_comment
;
The symmetry employed for this shelxl refinement is uniquely defined
by the following loop, which should always be used as a source of
symmetry information in preference to the above space-group names.
They are only intended as comments.
;
_shelx_estimated_absorpt_t_min 0.699
_shelx_estimated_absorpt_t_max 0.854

loop_
_space_group_symop_operation_xyz
'x, y, z'
'-x, y+1/2, -z+1/2'
'-x, -y, -z'
'x, -y-1/2, z-1/2'

loop_
_atom_site_label
_atom_site_type_symbol
_atom_site_fract_x
_atom_site_fract_y
_atom_site_fract_z
_atom_site_U_iso_or_equiv
_atom_site_adp_type
_atom_site_occupancy
_atom_site_site_symmetry_order
_atom_site_calc_flag
_atom_site_refinement_flags_posn
_atom_site_refinement_flags_adp
_atom_site_refinement_flags_occupancy
Cu1 Cu 1.0000 0.5000 0.5000 0.01408(16) Uani 1 2 d S . P
N1 N 0.7825(3) 0.3469(2) 0.28809(16) 0.0135(6) Uani 1 1 d . . .
C2 C 0.8157(4) 0.3460(3) 0.36930(19) 0.0132(6) Uani 1 1 d . . .
N3 N 0.8921(3) 0.4529(2) 0.39311(15) 0.0135(6) Uani 1 1 d . . .
C4 C 0.9060(4) 0.5254(3) 0.32494(19) 0.0162(7) Uani 1 1 d . . .
H4 H 0.9533 0.6053 0.3234 0.019 Uiso 1 1 calc R U .
C5 C 0.8394(4) 0.4615(3) 0.2601(2) 0.0162(7) Uani 1 1 d . . .
C6 C 0.6940(4) 0.2449(3) 0.2433(2) 0.0168(7) Uani 1 1 d . . .
H6A H 0.7411 0.1671 0.2641 0.020 Uiso 1 1 calc R U .
H6B H 0.7276 0.2505 0.1863 0.020 Uiso 1 1 calc R U .
C7 C 0.4839(4) 0.2453(3) 0.2499(2) 0.0171(7) Uani 1 1 d . . .
H7A H 0.4523 0.2607 0.3063 0.021 Uiso 1 1 calc R U .
H7B H 0.4395 0.1631 0.2364 0.021 Uiso 1 1 calc R U .
S8 S 0.36110(11) 0.35306(8) 0.18860(5) 0.0169(2) Uani 1 1 d . . .
O9 O 0.4407(3) 0.4744(2) 0.19872(15) 0.0231(6) Uani 1 1 d . . .
O10 O 0.1676(3) 0.3379(2) 0.20784(16) 0.0297(6) Uani 1 1 d . . .
C11 C 0.3966(5) 0.3042(3) 0.0870(2) 0.0215(7) Uani 1 1 d . . .
H11A H 0.5274 0.3075 0.0744 0.026 Uiso 1 1 calc R U .
H11B H 0.3551 0.2195 0.0806 0.026 Uiso 1 1 calc R U .
C12 C 0.2895(6) 0.3876(4) 0.0293(2) 0.0337(9) Uani 1 1 d . . .
H12A H 0.3060 0.3596 -0.0256 0.051 Uiso 1 1 calc R U .
H12B H 0.3343 0.4708 0.0343 0.051 Uiso 1 1 calc R U .
H12C H 0.1604 0.3852 0.0426 0.051 Uiso 1 1 calc R U .
N13 N 0.8510(3) 0.4978(3) 0.17697(17) 0.0185(6) Uani 1 1 d . . .
O14 O 0.8161(3) 0.4240(2) 0.12271(15) 0.0260(6) Uani 1 1 d . . .
O15 O 0.8994(4) 0.6054(2) 0.16520(16) 0.0329(6) Uani 1 1 d . . .
C16 C 0.7678(5) 0.2414(3) 0.4234(2) 0.0202(7) Uani 1 1 d . . .
H16A H 0.8554 0.2372 0.4675 0.030 Uiso 1 1 calc R U .
H16B H 0.7711 0.1657 0.3930 0.030 Uiso 1 1 calc R U .
H16C H 0.6458 0.2536 0.4448 0.030 Uiso 1 1 calc R U .
N17 N 0.6761(4) 0.5153(3) 0.57381(17) 0.0184(6) Uani 1 1 d . . .
O18 O 0.7886(3) 0.4243(2) 0.56032(14) 0.0198(5) Uani 1 1 d . . .
O19 O 0.7203(3) 0.6196(2) 0.54928(16) 0.0291(6) Uani 1 1 d . . .
O20 O 0.5329(3) 0.4947(2) 0.61109(17) 0.0333(7) Uani 1 1 d . . .

loop_
_atom_site_aniso_label
_atom_site_aniso_U_11
_atom_site_aniso_U_22
_atom_site_aniso_U_33
_atom_site_aniso_U_23
_atom_site_aniso_U_13
_atom_site_aniso_U_12
Cu1 0.0137(3) 0.0170(3) 0.0115(3) 0.0005(2) -0.0002(2) -0.0016(2)
N1 0.0129(12) 0.0155(14) 0.0123(14) 0.0005(11) 0.0002(10) 0.0011(10)
C2 0.0125(14) 0.0159(16) 0.0113(16) 0.0002(13) -0.0010(11) 0.0045(12)
N3 0.0110(12) 0.0184(14) 0.0110(14) 0.0003(11) -0.0010(10) -0.0022(10)
C4 0.0149(15) 0.0160(17) 0.0177(18) 0.0032(13) 0.0011(12) -0.0018(12)
C5 0.0136(15) 0.0197(17) 0.0151(18) 0.0035(14) 0.0002(12) 0.0035(12)
C6 0.0205(16) 0.0131(16) 0.0167(18) -0.0017(13) -0.0029(13) 0.0024(12)
C7 0.0215(16) 0.0146(16) 0.0153(18) -0.0008(13) -0.0044(13) 0.0007(13)
S8 0.0178(4) 0.0154(4) 0.0175(5) -0.0029(3) -0.0023(3) 0.0038(3)
O9 0.0304(13) 0.0135(12) 0.0253(15) -0.0040(10) -0.0064(10) 0.0023(9)
O10 0.0154(12) 0.0381(16) 0.0356(16) 0.0040(13) 0.0024(10) 0.0046(11)
C11 0.0305(19) 0.0201(18) 0.0138(18) -0.0055(14) -0.0043(14) 0.0058(14)
C12 0.052(2) 0.026(2) 0.023(2) -0.0004(17) -0.0077(17) 0.0155(18)
N13 0.0161(13) 0.0241(16) 0.0153(15) 0.0056(13) -0.0004(11) 0.0003(12)
O14 0.0285(13) 0.0341(15) 0.0154(14) -0.0010(11) -0.0022(10) -0.0019(11)
O15 0.0470(16) 0.0281(15) 0.0234(15) 0.0115(12) -0.0011(12) -0.0092(12)
C16 0.0274(18) 0.0167(17) 0.0165(18) 0.0000(14) 0.0020(13) -0.0020(13)
N17 0.0164(13) 0.0232(16) 0.0157(15) -0.0020(12) -0.0017(11) -0.0017(11)
O18 0.0213(12) 0.0194(13) 0.0186(13) -0.0037(10) 0.0021(9) 0.0004(9)
O19 0.0346(14) 0.0221(14) 0.0305(16) 0.0073(11) -0.0065(11) -0.0003(11)
O20 0.0211(13) 0.0409(17) 0.0380(17) -0.0059(13) 0.0126(11) -0.0028(11)

loop_
_atom_type_symbol
_atom_type_description
_atom_type_scat_dispersion_real
_atom_type_scat_dispersion_imag
_atom_type_scat_source
C C 0.0033 0.0016 'International Tables Vol C Tables 4.2.6.8 and 6.1.1.4'
Cu Cu 0.3201 1.2651 'International Tables Vol C Tables 4.2.6.8 and 6.1.1.4'
N N 0.0061 0.0033 'International Tables Vol C Tables 4.2.6.8 and 6.1.1.4'
O O 0.0106 0.0060 'International Tables Vol C Tables 4.2.6.8 and 6.1.1.4'
S S 0.1246 0.1234 'International Tables Vol C Tables 4.2.6.8 and 6.1.1.4'
H H 0.0000 0.0000 'International Tables Vol C Tables 4.2.6.8 and 6.1.1.4'

loop_
_geom_angle_atom_site_label_1
_geom_angle_atom_site_label_2
_geom_angle_atom_site_label_3
_geom_angle
_geom_angle_site_symmetry_1
_geom_angle_site_symmetry_3
N3 Cu1 N3 180.0 3_766 .
N3 Cu1 O18 87.92(10) 3_766 .
N3 Cu1 O18 92.09(10) . .
N3 Cu1 O18 92.08(10) 3_766 3_766
N3 Cu1 O18 87.91(10) . 3_766
O18 Cu1 O18 180.0 . 3_766
N3 Cu1 O19 84.01(9) 3_766 .
N3 Cu1 O19 95.99(9) . .
O18 Cu1 O19 55.86(9) . .
O18 Cu1 O19 124.14(9) 3_766 .
C2 N1 C5 106.4(3) . .
C2 N1 C6 124.1(3) . .
C5 N1 C6 129.4(3) . .
N3 C2 N1 110.6(3) . .
N3 C2 C16 125.6(3) . .
N1 C2 C16 123.8(3) . .
C2 N3 C4 106.7(3) . .
C2 N3 Cu1 129.7(2) . .
C4 N3 Cu1 123.1(2) . .
C5 C4 N3 108.8(3) . .
C5 C4 H4 125.6 . .
N3 C4 H4 125.6 . .
C4 C5 N1 107.5(3) . .
C4 C5 N13 126.2(3) . .
N1 C5 N13 125.7(3) . .
N1 C6 C7 113.1(3) . .
N1 C6 H6A 109.0 . .
C7 C6 H6A 109.0 . .
N1 C6 H6B 109.0 . .
C7 C6 H6B 109.0 . .
H6A C6 H6B 107.8 . .
C6 C7 S8 117.1(2) . .
C6 C7 H7A 108.0 . .
S8 C7 H7A 108.0 . .
C6 C7 H7B 108.0 . .
S8 C7 H7B 108.0 . .
H7A C7 H7B 107.3 . .
O9 S8 O10 117.63(15) . .
O9 S8 C11 108.69(16) . .
O10 S8 C11 108.58(16) . .
O9 S8 C7 109.60(15) . .
O10 S8 C7 106.38(15) . .
C11 S8 C7 105.28(16) . .
C12 C11 S8 109.6(2) . .
C12 C11 H11A 109.8 . .
S8 C11 H11A 109.8 . .
C12 C11 H11B 109.8 . .
S8 C11 H11B 109.8 . .
H11A C11 H11B 108.2 . .
C11 C12 H12A 109.5 . .
C11 C12 H12B 109.5 . .
H12A C12 H12B 109.5 . .
C11 C12 H12C 109.5 . .
H12A C12 H12C 109.5 . .
H12B C12 H12C 109.5 . .
O14 N13 O15 124.1(3) . .
O14 N13 C5 120.4(3) . .
O15 N13 C5 115.5(3) . .
C2 C16 H16A 109.5 . .
C2 C16 H16B 109.5 . .
H16A C16 H16B 109.5 . .
C2 C16 H16C 109.5 . .
H16A C16 H16C 109.5 . .
H16B C16 H16C 109.5 . .
O20 N17 O19 123.2(3) . .
O20 N17 O18 118.6(3) . .
O19 N17 O18 118.2(3) . .
N17 O18 Cu1 104.77(19) . .
N17 O19 Cu1 81.18(18) . .

loop_
_geom_bond_atom_site_label_1
_geom_bond_atom_site_label_2
_geom_bond_distance
_geom_bond_site_symmetry_2
Cu1 N3 1.983(3) 3_766
Cu1 N3 1.983(3) .
Cu1 O18 2.002(2) .
Cu1 O18 2.002(2) 3_766
Cu1 O19 2.537(3) .
N1 C2 1.354(4) .
N1 C5 1.386(4) .
N1 C6 1.471(4) .
C2 N3 1.340(4) .
C2 C16 1.481(4) .
N3 C4 1.371(4) .
C4 C5 1.355(4) .
C4 H4 0.9300 .
C5 N13 1.425(4) .
C6 C7 1.523(4) .
C6 H6A 0.9700 .
C6 H6B 0.9700 .
C7 S8 1.775(3) .
C7 H7A 0.9700 .
C7 H7B 0.9700 .
S8 O9 1.443(2) .
S8 O10 1.445(2) .
S8 C11 1.771(3) .
C11 C12 1.518(5) .
C11 H11A 0.9700 .
C11 H11B 0.9700 .
C12 H12A 0.9600 .
C12 H12B 0.9600 .
C12 H12C 0.9600 .
N13 O14 1.222(4) .
N13 O15 1.232(4) .
C16 H16A 0.9600 .
C16 H16B 0.9600 .
C16 H16C 0.9600 .
N17 O20 1.226(3) .
N17 O19 1.241(4) .
N17 O18 1.297(3) .

loop_
_geom_hbond_atom_site_label_D
_geom_hbond_atom_site_label_H
_geom_hbond_atom_site_label_A
_geom_hbond_distance_DH
_geom_hbond_distance_HA
_geom_hbond_distance_DA
_geom_hbond_angle_DHA
_geom_hbond_site_symmetry_A
C6 H6A O9 0.97 2.54 3.231(4) 128.1 2_645
C6 H6B O14 0.97 2.24 2.912(4) 125.2 .
C7 H7B O9 0.97 2.46 3.098(4) 123.2 2_645
C11 H11A O14 0.97 2.56 3.345(4) 138.2 .
C11 H11B O19 0.97 2.45 3.113(4) 125.3 2_645
C12 H12A O19 0.96 2.63 3.175(5) 116.2 2_645
C16 H16B O15 0.96 2.65 3.181(4) 115.0 2_745

loop_
_geom_torsion_atom_site_label_1
_geom_torsion_atom_site_label_2
_geom_torsion_atom_site_label_3
_geom_torsion_atom_site_label_4
_geom_torsion
C5 N1 C2 N3 -0.7(3)
C6 N1 C2 N3 -178.0(3)
C5 N1 C2 C16 177.6(3)
C6 N1 C2 C16 0.3(4)
N1 C2 N3 C4 0.8(3)
C16 C2 N3 C4 -177.5(3)
N1 C2 N3 Cu1 -171.54(19)
C16 C2 N3 Cu1 10.2(4)
C2 N3 C4 C5 -0.5(3)
Cu1 N3 C4 C5 172.4(2)
N3 C4 C5 N1 0.1(3)
N3 C4 C5 N13 -171.4(3)
C2 N1 C5 C4 0.4(3)
C6 N1 C5 C4 177.5(3)
C2 N1 C5 N13 171.9(3)
C6 N1 C5 N13 -11.0(5)
C2 N1 C6 C7 80.9(4)
C5 N1 C6 C7 -95.7(4)
N1 C6 C7 S8 77.7(3)
C6 C7 S8 O9 -50.0(3)
C6 C7 S8 O10 -178.1(2)
C6 C7 S8 C11 66.8(3)
O9 S8 C11 C12 -65.1(3)
O10 S8 C11 C12 63.9(3)
C7 S8 C11 C12 177.5(3)
C4 C5 N13 O14 167.0(3)
N1 C5 N13 O14 -3.0(5)
C4 C5 N13 O15 -12.2(4)
N1 C5 N13 O15 177.8(3)
O20 N17 O18 Cu1 -179.4(2)
O19 N17 O18 Cu1 -0.5(3)
O20 N17 O19 Cu1 179.3(3)
O18 N17 O19 Cu1 0.3(2)
